data_7238286
loop_
_publ_author_name
'Saad, Ali'
'Jeannin, Olivier'
'Fourmigu\'e, Marc'

_publ_section_title
;
 Helical organization of chiral binaphthyl tetrathiafulvalene primary
 amides through hydrogen bonding interactions
;
_journal_issue 11
_journal_name_full CrystEngComm
_journal_page_first 3866
_journal_paper_doi 10.1039/c004320f
_journal_volume 12
_journal_year 2010
_chemical_formula_sum 'C57 H40 O4 S6'
_chemical_formula_weight 981.25
_chemical_name_common 'Dithiolone-thione (R)-3'
_space_group_IT_number 145
_space_group_name_Hall 'P 32'
_space_group_name_H-M_alt 'P 32'
_atom_sites_solution_hydrogens geom
_atom_sites_solution_primary direct
_atom_sites_solution_secondary difmap
_audit_creation_method SHELXL-97
_cell_angle_alpha 90.00
_cell_angle_beta 90.00
_cell_angle_gamma 120.00
_cell_formula_units_Z 3
_cell_length_a 11.2067(6)
_cell_length_b 11.207
_cell_length_c 32.115(2)
_cell_measurement_temperature 293(2)
_cell_volume 3493.1(3)
_computing_structure_refinement 'SHELXL-97 (Sheldrick, 1997)'
_diffrn_ambient_temperature 293(2)
_diffrn_measured_fraction_theta_full 0.997
_diffrn_measured_fraction_theta_max 0.997
_diffrn_radiation_monochromator graphite
_diffrn_radiation_source 'fine-focus sealed tube'
_diffrn_radiation_type MoK\a
_diffrn_radiation_wavelength 0.71073
_diffrn_reflns_av_R_equivalents 0.0425
_diffrn_reflns_av_sigmaI/netI 0.0768
_diffrn_reflns_limit_h_max 8
_diffrn_reflns_limit_h_min -14
_diffrn_reflns_limit_k_max 14
_diffrn_reflns_limit_k_min -11
_diffrn_reflns_limit_l_max 38
_diffrn_reflns_limit_l_min -41
_diffrn_reflns_number 18613
_diffrn_reflns_theta_full 27.53
_diffrn_reflns_theta_max 27.53
_diffrn_reflns_theta_min 1.90
_exptl_absorpt_coefficient_mu 0.344
_exptl_crystal_density_diffrn 1.399
_exptl_crystal_density_method 'not measured'
_exptl_crystal_F_000 1530
_refine_diff_density_max 0.658
_refine_diff_density_min -0.526
_refine_diff_density_rms 0.126
_refine_ls_abs_structure_details 'Flack H D (1983), Acta Cryst. A39, 876-881'
_refine_ls_abs_structure_Flack 0.03(11)
_refine_ls_extinction_method none
_refine_ls_goodness_of_fit_ref 1.123
_refine_ls_hydrogen_treatment mixed
_refine_ls_matrix_type full
_refine_ls_number_parameters 605
_refine_ls_number_reflns 10017
_refine_ls_number_restraints 1
_refine_ls_restrained_S_all 1.123
_refine_ls_R_factor_all 0.0947
_refine_ls_R_factor_gt 0.0864
_refine_ls_shift/su_max 0.001
_refine_ls_shift/su_mean 0.000
_refine_ls_structure_factor_coef Fsqd
_refine_ls_weighting_details 'calc w=1/[\s^2^(Fo^2^)+(0.0615P)^2^+21.8712P] where P=(Fo^2^+2Fc^2^)/3'
_refine_ls_weighting_scheme calc
_refine_ls_wR_factor_gt 0.2189
_refine_ls_wR_factor_ref 0.2246
_reflns_number_gt 8941
_reflns_number_total 10017
_reflns_threshold_expression >2sigma(I)
_cod_data_source_file c004320f.txt
_cod_data_source_block ast169
_cod_original_cell_volume 3493.0(3)
_cod_database_code 7238286

loop_
_symmetry_equiv_pos_as_xyz
'x, y, z'
'-y, x-y, z+2/3'
'-x+y, -x, z+1/3'

loop_
_atom_site_label
_atom_site_type_symbol
_atom_site_fract_x
_atom_site_fract_y
_atom_site_fract_z
_atom_site_U_iso_or_equiv
_atom_site_adp_type
_atom_site_occupancy
_atom_site_symmetry_multiplicity
_atom_site_calc_flag
_atom_site_refinement_flags
S1A S 0.5846(2) 0.06804(19) 0.43607(6) 0.0249(4) Uani 1 1 d .
S2A S 0.31669(19) -0.16906(19) 0.42350(6) 0.0240(4) Uani 1 1 d .
S3A S 0.3716(3) -0.0109(3) 0.50237(7) 0.0386(5) Uani 1 1 d .
O1A O 0.7529(5) -0.0460(5) 0.36909(16) 0.0200(10) Uani 1 1 d .
O2A O 0.4893(5) -0.2638(5) 0.33342(16) 0.0186(10) Uani 1 1 d .
C1A C 0.7511(7) -0.2187(7) 0.3267(2) 0.0160(13) Uani 1 1 d .
C2A C 0.8007(7) -0.0806(6) 0.3343(2) 0.0174(14) Uani 1 1 d .
C3A C 0.8967(6) 0.0235(7) 0.3081(2) 0.0189(14) Uani 1 1 d .
H3A H 0.9293 0.1155 0.3147 0.023 Uiso 1 1 calc R
C4A C 0.9417(7) -0.0089(8) 0.2734(3) 0.0274(17) Uani 1 1 d .
H4A H 1.0061 0.0611 0.2565 0.033 Uiso 1 1 calc R
C5A C 0.9316(7) -0.1861(8) 0.2251(3) 0.0269(17) Uani 1 1 d .
H5A H 0.9960 -0.1172 0.2080 0.032 Uiso 1 1 calc R
C6A C 0.8770(9) -0.3205(9) 0.2142(3) 0.0322(18) Uani 1 1 d .
H6A H 0.9034 -0.3427 0.1892 0.039 Uiso 1 1 calc R
C7A C 0.7825(8) -0.4251(9) 0.2396(3) 0.0283(17) Uani 1 1 d .
H7A H 0.7470 -0.5168 0.2321 0.034 Uiso 1 1 calc R
C8A C 0.7412(7) -0.3918(7) 0.2766(2) 0.0209(15) Uani 1 1 d .
H8A H 0.6763 -0.4620 0.2933 0.025 Uiso 1 1 calc R
C9A C 0.7953(7) -0.2550(7) 0.2891(2) 0.0168(13) Uani 1 1 d .
C10A C 0.8913(7) -0.1514(7) 0.2620(2) 0.0186(13) Uani 1 1 d .
C11A C 0.6519(6) -0.3217(6) 0.3568(2) 0.0131(12) Uani 1 1 d .
C12A C 0.5229(7) -0.3373(6) 0.3616(2) 0.0188(14) Uani 1 1 d .
C13A C 0.4289(7) -0.4234(7) 0.3914(2) 0.0206(15) Uani 1 1 d .
H13A H 0.3416 -0.4332 0.3932 0.025 Uiso 1 1 calc R
C14A C 0.4682(7) -0.4937(7) 0.4180(2) 0.0247(16) Uani 1 1 d .
H14A H 0.4062 -0.5508 0.4381 0.030 Uiso 1 1 calc R
C15A C 0.6445(8) -0.5486(7) 0.4448(2) 0.0229(15) Uani 1 1 d .
H15A H 0.5848 -0.6044 0.4656 0.027 Uiso 1 1 calc R
C16A C 0.7715(8) -0.5308(7) 0.4421(3) 0.0272(16) Uani 1 1 d .
H16A H 0.7989 -0.5751 0.4611 0.033 Uiso 1 1 calc R
C17A C 0.8645(8) -0.4470(8) 0.4113(3) 0.0284(17) Uani 1 1 d .
H17A H 0.9521 -0.4367 0.4099 0.034 Uiso 1 1 calc R
C18A C 0.8263(8) -0.3808(8) 0.3833(3) 0.0251(16) Uani 1 1 d .
H18A H 0.8892 -0.3247 0.3632 0.030 Uiso 1 1 calc R
C19A C 0.6919(7) -0.3958(7) 0.3841(2) 0.0214(15) Uani 1 1 d .
C20A C 0.6009(7) -0.4818(7) 0.4158(2) 0.0181(14) Uani 1 1 d .
C21A C 0.6830(7) 0.0289(7) 0.3604(2) 0.0194(14) Uani 1 1 d .
H21A H 0.6510 0.0137 0.3317 0.023 Uiso 1 1 calc R
H21B H 0.7450 0.1268 0.3643 0.023 Uiso 1 1 calc R
C22A C 0.3903(7) -0.2265(7) 0.3458(2) 0.0190(14) Uani 1 1 d .
H22A H 0.3039 -0.3094 0.3521 0.023 Uiso 1 1 calc R
H22B H 0.3742 -0.1798 0.3229 0.023 Uiso 1 1 calc R
C23A C 0.5613(7) -0.0227(7) 0.3901(2) 0.0190(14) Uani 1 1 d .
C24A C 0.4370(7) -0.1327(7) 0.3840(2) 0.0202(14) Uani 1 1 d .
C25A C 0.4212(9) -0.0327(8) 0.4561(3) 0.0288(17) Uani 1 1 d .
S1B S 0.62004(18) -0.27033(19) 0.15698(6) 0.0244(4) Uani 1 1 d .
S2B S 0.82003(17) 0.01810(19) 0.15119(6) 0.0229(4) Uani 1 1 d .
S3B S 0.8251(2) -0.1732(2) 0.08811(7) 0.0294(4) Uani 1 1 d .
O1B O 0.6511(5) 0.1361(5) 0.21778(16) 0.0206(11) Uani 1 1 d .
O2B O 0.4507(5) -0.1680(5) 0.24559(16) 0.0185(10) Uani 1 1 d .
C1B C 0.4494(7) 0.0723(6) 0.2580(2) 0.0161(13) Uani 1 1 d .
C2B C 0.5897(7) 0.1500(6) 0.2534(2) 0.0161(13) Uani 1 1 d .
C3B C 0.6734(7) 0.2474(7) 0.2837(3) 0.0247(17) Uani 1 1 d .
H3B H 0.7676 0.3031 0.2791 0.030 Uiso 1 1 calc R
C4B C 0.6153(8) 0.2597(7) 0.3198(3) 0.0257(17) Uani 1 1 d .
H4B H 0.6705 0.3226 0.3400 0.031 Uiso 1 1 calc R
C5B C 0.4108(9) 0.1876(8) 0.3645(3) 0.0299(18) Uani 1 1 d .
H5B H 0.4643 0.2532 0.3844 0.036 Uiso 1 1 calc R
C6B C 0.2700(9) 0.0984(9) 0.3716(3) 0.0312(18) Uani 1 1 d .
H6B H 0.2299 0.1020 0.3966 0.037 Uiso 1 1 calc R
C7B C 0.1910(8) 0.0044(8) 0.3410(3) 0.0263(16) Uani 1 1 d .
H7B H 0.0975 -0.0537 0.3459 0.032 Uiso 1 1 calc R
C8B C 0.2453(8) -0.0064(8) 0.3035(2) 0.0242(15) Uani 1 1 d .
H8B H 0.1892 -0.0709 0.2838 0.029 Uiso 1 1 calc R
C9B C 0.3871(7) 0.0814(7) 0.2955(2) 0.0175(13) Uani 1 1 d .
C10B C 0.4716(8) 0.1770(7) 0.3265(2) 0.0228(15) Uani 1 1 d .
C11B C 0.3706(6) -0.0224(7) 0.2238(2) 0.0148(12) Uani 1 1 d .
C12B C 0.3753(6) -0.1428(7) 0.2162(2) 0.0177(14) Uani 1 1 d .
C13B C 0.3103(7) -0.2244(7) 0.1827(2) 0.0204(14) Uani 1 1 d .
H13B H 0.3137 -0.3048 0.1785 0.024 Uiso 1 1 calc R
C14B C 0.2397(6) -0.1885(7) 0.1550(2) 0.0174(14) Uani 1 1 d .
H14B H 0.1973 -0.2447 0.1321 0.021 Uiso 1 1 calc R
C15B C 0.1609(7) -0.0317(8) 0.1309(2) 0.0225(15) Uani 1 1 d .
H15B H 0.1203 -0.0850 0.1073 0.027 Uiso 1 1 calc R
C16B C 0.1546(8) 0.0856(8) 0.1376(3) 0.0281(17) Uani 1 1 d .
H16B H 0.1084 0.1108 0.1186 0.034 Uiso 1 1 calc R
C17B C 0.2168(7) 0.1689(8) 0.1728(3) 0.0239(16) Uani 1 1 d .
H17B H 0.2111 0.2480 0.1768 0.029 Uiso 1 1 calc R
C18B C 0.2851(7) 0.1346(7) 0.2008(2) 0.0208(14) Uani 1 1 d .
H18B H 0.3272 0.1914 0.2237 0.025 Uiso 1 1 calc R
C19B C 0.2926(6) 0.0128(6) 0.1956(2) 0.0142(13) Uani 1 1 d .
C20B C 0.2301(6) -0.0719(7) 0.1603(2) 0.0162(13) Uani 1 1 d .
C21B C 0.5191(8) -0.2386(8) 0.2319(3) 0.0260(16) Uani 1 1 d .
H21C H 0.4509 -0.3299 0.2225 0.031 Uiso 1 1 calc R
H21D H 0.5680 -0.2492 0.2552 0.031 Uiso 1 1 calc R
C22B C 0.7362(6) 0.0743(7) 0.2263(2) 0.0204(15) Uani 1 1 d .
H22C H 0.7143 0.0321 0.2536 0.024 Uiso 1 1 calc R
H22D H 0.8326 0.1452 0.2261 0.024 Uiso 1 1 calc R
C23B C 0.6196(7) -0.1652(8) 0.1970(2) 0.0220(15) Uani 1 1 d .
C24B C 0.7118(7) -0.0307(8) 0.1946(2) 0.0221(15) Uani 1 1 d .
C25B C 0.7589(7) -0.1412(8) 0.1297(2) 0.0241(15) Uani 1 1 d .
C30 C 1.2091(7) -0.5732(7) 0.2943(3) 0.0249(15) Uani 1 1 d .
C31 C 1.1393(8) -0.6077(8) 0.3320(3) 0.0304(17) Uani 1 1 d .
H31 H 1.1562 -0.6595 0.3513 0.036 Uiso 1 1 calc R
C32 C 1.0455(7) -0.5663(8) 0.3416(3) 0.0281(17) Uani 1 1 d .
H32 H 1.0022 -0.5891 0.3674 0.034 Uiso 1 1 calc R
C33 C 1.0139(8) -0.4909(8) 0.3133(3) 0.0331(19) Uani 1 1 d .
H33 H 0.9493 -0.4648 0.3199 0.040 Uiso 1 1 calc R
C34 C 1.0815(9) -0.4563(9) 0.2753(3) 0.036(2) Uani 1 1 d .
H34 H 1.0631 -0.4061 0.2559 0.043 Uiso 1 1 calc R
C35 C 1.1785(8) -0.4980(8) 0.2664(3) 0.0296(17) Uani 1 1 d .
H35 H 1.2236 -0.4740 0.2409 0.036 Uiso 1 1 calc R
C36 C 1.3175(10) -0.6120(9) 0.2843(3) 0.039(2) Uani 1 1 d .
H36A H 1.3323 -0.6073 0.2548 0.058 Uiso 1 1 calc R
H36B H 1.2868 -0.7041 0.2938 0.058 Uiso 1 1 calc R
H36C H 1.4022 -0.5493 0.2980 0.058 Uiso 1 1 calc R

loop_
_atom_site_aniso_label
_atom_site_aniso_U_11
_atom_site_aniso_U_22
_atom_site_aniso_U_33
_atom_site_aniso_U_23
_atom_site_aniso_U_13
_atom_site_aniso_U_12
S1A 0.0354(10) 0.0251(8) 0.0204(10) -0.0020(7) -0.0038(8) 0.0198(8)
S2A 0.0248(8) 0.0296(9) 0.0233(10) 0.0015(7) 0.0018(7) 0.0179(8)
S3A 0.0532(13) 0.0586(14) 0.0230(12) -0.0057(10) 0.0023(10) 0.0422(12)
O1A 0.026(2) 0.018(2) 0.018(3) 0.0004(19) -0.007(2) 0.012(2)
O2A 0.020(2) 0.021(2) 0.018(3) 0.0018(19) 0.0012(19) 0.013(2)
C1A 0.018(3) 0.017(3) 0.012(4) 0.002(2) 0.001(2) 0.008(3)
C2A 0.021(3) 0.012(3) 0.022(4) 0.001(3) -0.009(3) 0.010(2)
C3A 0.007(3) 0.015(3) 0.030(4) 0.002(3) -0.006(3) 0.001(2)
C4A 0.014(3) 0.029(4) 0.033(5) 0.020(3) 0.004(3) 0.005(3)
C5A 0.018(3) 0.039(4) 0.029(5) 0.017(3) 0.010(3) 0.019(3)
C6A 0.040(4) 0.053(5) 0.023(5) -0.002(4) -0.001(3) 0.037(4)
C7A 0.035(4) 0.041(4) 0.021(4) -0.002(3) -0.004(3) 0.027(4)
C8A 0.019(3) 0.023(3) 0.023(4) 0.001(3) 0.003(3) 0.013(3)
C9A 0.017(3) 0.026(3) 0.015(4) -0.002(3) 0.000(3) 0.017(3)
C10A 0.016(3) 0.024(3) 0.017(4) 0.004(3) 0.001(3) 0.011(3)
C11A 0.015(3) 0.010(3) 0.008(3) 0.001(2) -0.003(2) 0.002(2)
C12A 0.024(3) 0.013(3) 0.018(4) -0.001(3) -0.001(3) 0.008(3)
C13A 0.014(3) 0.017(3) 0.028(4) -0.005(3) 0.003(3) 0.005(3)
C14A 0.024(3) 0.020(3) 0.020(4) 0.002(3) 0.008(3) 0.003(3)
C15A 0.035(4) 0.020(3) 0.012(4) 0.003(3) -0.006(3) 0.013(3)
C16A 0.040(4) 0.020(3) 0.021(4) -0.005(3) -0.011(3) 0.015(3)
C17A 0.033(4) 0.025(4) 0.035(5) -0.007(3) -0.010(3) 0.020(3)
C18A 0.037(4) 0.027(4) 0.020(4) 0.000(3) 0.002(3) 0.022(3)
C19A 0.022(3) 0.014(3) 0.023(4) 0.000(3) 0.004(3) 0.005(3)
C20A 0.029(3) 0.012(3) 0.012(4) -0.003(2) -0.002(3) 0.009(3)
C21A 0.024(3) 0.021(3) 0.017(4) 0.002(3) -0.004(3) 0.014(3)
C22A 0.021(3) 0.032(4) 0.011(4) -0.003(3) 0.001(3) 0.019(3)
C23A 0.025(3) 0.019(3) 0.021(4) 0.001(3) -0.001(3) 0.017(3)
C24A 0.018(3) 0.028(4) 0.020(4) 0.002(3) 0.000(3) 0.015(3)
C25A 0.049(5) 0.034(4) 0.020(4) -0.001(3) -0.002(3) 0.033(4)
S1B 0.0237(8) 0.0271(9) 0.0267(11) 0.0005(8) 0.0024(7) 0.0158(7)
S2B 0.0189(8) 0.0297(9) 0.0197(10) 0.0029(7) 0.0026(7) 0.0119(7)
S3B 0.0285(9) 0.0381(10) 0.0222(11) -0.0050(8) 0.0006(8) 0.0172(8)
O1B 0.019(2) 0.024(2) 0.022(3) 0.010(2) 0.005(2) 0.013(2)
O2B 0.019(2) 0.019(2) 0.023(3) 0.0026(19) -0.0006(19) 0.0131(19)
C1B 0.023(3) 0.009(3) 0.017(4) 0.000(2) -0.003(3) 0.008(2)
C2B 0.019(3) 0.015(3) 0.016(4) 0.005(3) 0.000(3) 0.010(3)
C3B 0.023(3) 0.016(3) 0.036(5) -0.005(3) -0.017(3) 0.011(3)
C4B 0.026(4) 0.023(3) 0.028(5) -0.006(3) -0.021(3) 0.012(3)
C5B 0.042(4) 0.032(4) 0.029(5) -0.015(3) -0.011(4) 0.028(4)
C6B 0.051(5) 0.041(4) 0.016(4) 0.003(3) 0.003(4) 0.035(4)
C7B 0.022(3) 0.041(4) 0.023(4) 0.006(3) 0.007(3) 0.021(3)
C8B 0.031(4) 0.035(4) 0.017(4) -0.004(3) -0.005(3) 0.024(3)
C9B 0.025(3) 0.025(3) 0.010(4) 0.001(3) -0.005(3) 0.018(3)
C10B 0.033(4) 0.021(3) 0.023(4) -0.001(3) -0.006(3) 0.020(3)
C11B 0.016(3) 0.018(3) 0.011(3) 0.005(2) 0.001(2) 0.010(2)
C12B 0.012(3) 0.020(3) 0.014(4) 0.009(3) 0.008(2) 0.003(2)
C13B 0.014(3) 0.020(3) 0.022(4) -0.005(3) 0.003(3) 0.004(3)
C14B 0.007(3) 0.021(3) 0.011(4) -0.003(3) 0.006(2) -0.003(2)
C15B 0.013(3) 0.032(4) 0.013(4) -0.003(3) 0.003(3) 0.004(3)
C16B 0.023(4) 0.043(4) 0.022(5) 0.009(3) -0.002(3) 0.019(3)
C17B 0.022(3) 0.027(4) 0.028(4) 0.006(3) 0.005(3) 0.016(3)
C18B 0.022(3) 0.023(3) 0.021(4) -0.004(3) -0.001(3) 0.014(3)
C19B 0.012(3) 0.018(3) 0.015(4) 0.001(2) 0.001(2) 0.010(2)
C20B 0.009(3) 0.024(3) 0.010(3) 0.002(3) 0.004(2) 0.004(2)
C21B 0.029(4) 0.023(3) 0.030(5) 0.006(3) 0.003(3) 0.016(3)
C22B 0.009(3) 0.019(3) 0.024(4) 0.007(3) 0.000(3) 0.001(2)
C23B 0.021(3) 0.032(4) 0.017(4) 0.000(3) -0.001(3) 0.017(3)
C24B 0.013(3) 0.039(4) 0.019(4) 0.005(3) 0.004(3) 0.017(3)
C25B 0.022(3) 0.034(4) 0.018(4) 0.000(3) -0.002(3) 0.016(3)
C30 0.020(3) 0.023(3) 0.026(4) -0.003(3) 0.000(3) 0.007(3)
C31 0.028(4) 0.025(4) 0.030(5) 0.003(3) -0.004(3) 0.007(3)
C32 0.019(3) 0.027(4) 0.027(5) -0.004(3) -0.002(3) 0.002(3)
C33 0.032(4) 0.026(4) 0.043(6) -0.008(4) -0.004(4) 0.015(3)
C34 0.030(4) 0.037(4) 0.033(5) 0.011(4) -0.008(4) 0.012(4)
C35 0.023(4) 0.034(4) 0.024(5) 0.005(3) 0.002(3) 0.007(3)
C36 0.054(5) 0.035(4) 0.038(6) -0.002(4) -0.006(4) 0.031(4)

loop_
_atom_type_symbol
_atom_type_description
_atom_type_scat_dispersion_real
_atom_type_scat_dispersion_imag
_atom_type_scat_source
C C 0.0033 0.0016 'International Tables Vol C Tables 4.2.6.8 and 6.1.1.4'
H H 0.0000 0.0000 'International Tables Vol C Tables 4.2.6.8 and 6.1.1.4'
O O 0.0106 0.0060 'International Tables Vol C Tables 4.2.6.8 and 6.1.1.4'
S S 0.1246 0.1234 'International Tables Vol C Tables 4.2.6.8 and 6.1.1.4'

loop_
_geom_angle_atom_site_label_1
_geom_angle_atom_site_label_2
_geom_angle_atom_site_label_3
_geom_angle
C25A S1A C23A 97.7(4)
C25A S2A C24A 97.5(4)
C2A O1A C21A 114.2(5)
C12A O2A C22A 118.1(6)
C2A C1A C9A 117.6(6)
C2A C1A C11A 118.7(6)
C9A C1A C11A 123.7(6)
O1A C2A C1A 117.7(6)
O1A C2A C3A 119.8(6)
C1A C2A C3A 122.5(7)
C4A C3A C2A 120.5(6)
C3A C4A C10A 120.9(6)
C6A C5A C10A 120.1(7)
C5A C6A C7A 120.9(8)
C6A C7A C8A 119.5(8)
C7A C8A C9A 121.3(7)
C8A C9A C10A 117.1(6)
C8A C9A C1A 122.0(6)
C10A C9A C1A 120.8(6)
C5A C10A C9A 120.9(7)
C5A C10A C4A 121.4(7)
C9A C10A C4A 117.6(6)
C12A C11A C19A 118.3(6)
C12A C11A C1A 120.0(6)
C19A C11A C1A 121.3(6)
C11A C12A C13A 123.1(6)
C11A C12A O2A 115.5(6)
C13A C12A O2A 121.4(6)
C14A C13A C12A 118.4(6)
C13A C14A C20A 122.2(7)
C16A C15A C20A 119.9(7)
C15A C16A C17A 121.6(7)
C18A C17A C16A 119.9(7)
C17A C18A C19A 121.6(8)
C20A C19A C11A 120.5(6)
C20A C19A C18A 116.7(7)
C11A C19A C18A 122.7(7)
C19A C20A C14A 117.4(6)
C19A C20A C15A 120.4(7)
C14A C20A C15A 122.2(7)
O1A C21A C23A 107.6(5)
O2A C22A C24A 112.2(5)
C24A C23A C21A 125.5(7)
C24A C23A S1A 116.6(6)
C21A C23A S1A 117.8(5)
C23A C24A C22A 126.5(7)
C23A C24A S2A 115.9(6)
C22A C24A S2A 117.7(5)
S3A C25A S1A 124.5(5)
S3A C25A S2A 123.0(5)
S1A C25A S2A 112.3(5)
C25B S1B C23B 96.5(4)
C25B S2B C24B 98.2(4)
C2B O1B C22B 112.3(5)
C12B O2B C21B 117.1(6)
C2B C1B C9B 119.6(6)
C2B C1B C11B 117.5(6)
C9B C1B C11B 122.9(6)
C1B C2B O1B 119.6(6)
C1B C2B C3B 121.6(7)
O1B C2B C3B 118.7(6)
C4B C3B C2B 119.7(7)
C3B C4B C10B 120.4(7)
C6B C5B C10B 119.5(7)
C7B C6B C5B 119.3(7)
C8B C7B C6B 122.8(7)
C7B C8B C9B 119.3(7)
C8B C9B C10B 119.3(7)
C8B C9B C1B 121.8(6)
C10B C9B C1B 118.8(6)
C4B C10B C9B 119.8(7)
C4B C10B C5B 120.6(7)
C9B C10B C5B 119.7(7)
C12B C11B C19B 118.4(6)
C12B C11B C1B 121.7(6)
C19B C11B C1B 119.8(6)
C13B C12B O2B 125.2(6)
C13B C12B C11B 121.3(6)
O2B C12B C11B 113.5(6)
C12B C13B C14B 120.3(7)
C20B C14B C13B 121.8(6)
C16B C15B C20B 119.7(7)
C15B C16B C17B 121.1(7)
C18B C17B C16B 120.6(7)
C17B C18B C19B 120.5(7)
C18B C19B C20B 119.4(6)
C18B C19B C11B 121.7(6)
C20B C19B C11B 118.8(6)
C14B C20B C19B 119.2(6)
C14B C20B C15B 122.0(6)
C19B C20B C15B 118.7(6)
O2B C21B C23B 113.0(6)
O1B C22B C24B 110.2(6)
C24B C23B C21B 127.2(7)
C24B C23B S1B 117.1(6)
C21B C23B S1B 115.6(5)
C23B C24B C22B 126.1(7)
C23B C24B S2B 115.1(6)
C22B C24B S2B 118.6(5)
S3B C25B S2B 124.5(5)
S3B C25B S1B 122.6(5)
S2B C25B S1B 112.9(4)
C35 C30 C31 117.1(7)
C35 C30 C36 121.2(8)
C31 C30 C36 121.7(8)
C32 C31 C30 121.2(8)
C31 C32 C33 121.6(8)
C34 C33 C32 118.1(8)
C33 C34 C35 119.4(8)
C30 C35 C34 122.5(8)

loop_
_geom_bond_atom_site_label_1
_geom_bond_atom_site_label_2
_geom_bond_distance
S1A C25A 1.724(9)
S1A C23A 1.736(7)
S2A C25A 1.737(9)
S2A C24A 1.745(7)
S3A C25A 1.646(9)
O1A C2A 1.376(9)
O1A C21A 1.433(8)
O2A C12A 1.395(8)
O2A C22A 1.424(7)
C1A C2A 1.380(9)
C1A C9A 1.438(9)
C1A C11A 1.489(9)
C2A C3A 1.405(10)
C3A C4A 1.345(11)
C4A C10A 1.450(11)
C5A C6A 1.359(12)
C5A C10A 1.389(11)
C6A C7A 1.387(12)
C7A C8A 1.392(11)
C8A C9A 1.396(10)
C9A C10A 1.420(10)
C11A C12A 1.376(9)
C11A C19A 1.425(10)
C12A C13A 1.393(10)
C13A C14A 1.376(11)
C14A C20A 1.427(10)
C15A C16A 1.338(11)
C15A C20A 1.426(9)
C16A C17A 1.403(12)
C17A C18A 1.363(10)
C18A C19A 1.430(10)
C19A C20A 1.421(10)
C21A C23A 1.524(10)
C22A C24A 1.527(10)
C23A C24A 1.334(10)
S1B C25B 1.742(8)
S1B C23B 1.747(8)
S2B C25B 1.706(8)
S2B C24B 1.746(7)
S3B C25B 1.651(8)
O1B C2B 1.383(9)
O1B C22B 1.457(8)
O2B C12B 1.387(8)
O2B C21B 1.419(8)
C1B C2B 1.372(9)
C1B C9B 1.421(10)
C1B C11B 1.476(9)
C2B C3B 1.412(10)
C3B C4B 1.371(12)
C4B C10B 1.416(11)
C5B C6B 1.401(12)
C5B C10B 1.431(12)
C6B C7B 1.389(12)
C7B C8B 1.382(11)
C8B C9B 1.413(10)
C9B C10B 1.423(10)
C11B C12B 1.397(9)
C11B C19B 1.442(9)
C12B C13B 1.364(10)
C13B C14B 1.378(10)
C14B C20B 1.373(10)
C15B C16B 1.368(11)
C15B C20B 1.431(10)
C16B C17B 1.408(11)
C17B C18B 1.356(10)
C18B C19B 1.419(9)
C19B C20B 1.419(9)
C21B C23B 1.506(10)
C22B C24B 1.474(11)
C23B C24B 1.337(10)
C30 C35 1.385(11)
C30 C31 1.390(12)
C30 C36 1.515(11)
C31 C32 1.379(11)
C32 C33 1.402(12)
C33 C34 1.384(13)
C34 C35 1.410(12)
